data_7128599
loop_
_publ_author_name
'Riley, William'
'Jones, Andrew C.'
'Singh, Kuldip'
'Browne, Duncan L.'
'Stuart, Alison M.'

_publ_section_title
;
 Accessing novel fluorinated heterocycles with the hypervalent
 fluoroiodane reagent by solution and mechanochemical synthesis.
;
_journal_issue 60
_journal_name_full 'Chemical communications (Cambridge, England)'
_journal_page_first 7406
_journal_page_last 7409
_journal_paper_doi 10.1039/d1cc02587b
_journal_volume 57
_journal_year 2021
_chemical_formula_moiety 'C18 H18 Cl F N2 O2 S'
_chemical_formula_sum 'C18 H18 Cl F N2 O2 S'
_chemical_formula_weight 380.85
_space_group_crystal_system monoclinic
_space_group_IT_number 14
_space_group_name_Hall '-P 2yn'
_space_group_name_H-M_alt 'P 1 21/n 1'
_atom_sites_solution_hydrogens geom
_audit_creation_method SHELXL-2018/3
_audit_update_record
;
2021-05-11 deposited with the CCDC.	2021-07-06 downloaded from the CCDC.
;
_cell_angle_alpha 90
_cell_angle_beta 98.322(5)
_cell_angle_gamma 90
_cell_formula_units_Z 4
_cell_length_a 11.028(3)
_cell_length_b 9.215(3)
_cell_length_c 17.393(5)
_cell_measurement_reflns_used 857
_cell_measurement_temperature 150(2)
_cell_measurement_theta_max 27.103
_cell_measurement_theta_min 2.895
_cell_volume 1748.9(9)
_computing_cell_refinement 'Bruker SMART'
_computing_data_collection 'Bruker SMART'
_computing_data_reduction 'Bruker SHELXTL'
_computing_molecular_graphics 'Bruker SHELXTL'
_computing_publication_material 'Bruker SHELXTL'
_computing_structure_refinement 'SHELXL-2018/3 (Sheldrick, 2018)'
_computing_structure_solution 'Bruker SHELXTL'
_diffrn_ambient_temperature 150(2)
_diffrn_measured_fraction_theta_full 0.999
_diffrn_measured_fraction_theta_max 0.998
_diffrn_measurement_device_type 'Bruker Apex 2000 CCD area detector'
_diffrn_measurement_method 'phi and omega scans'
_diffrn_radiation_type MoK\a
_diffrn_radiation_wavelength 0.71073
_diffrn_reflns_av_R_equivalents 0.0471
_diffrn_reflns_av_unetI/netI 0.0354
_diffrn_reflns_Laue_measured_fraction_full 0.999
_diffrn_reflns_Laue_measured_fraction_max 0.998
_diffrn_reflns_limit_h_max 13
_diffrn_reflns_limit_h_min -13
_diffrn_reflns_limit_k_max 11
_diffrn_reflns_limit_k_min -11
_diffrn_reflns_limit_l_max 21
_diffrn_reflns_limit_l_min -21
_diffrn_reflns_number 13028
_diffrn_reflns_point_group_measured_fraction_full 0.999
_diffrn_reflns_point_group_measured_fraction_max 0.998
_diffrn_reflns_theta_full 25.242
_diffrn_reflns_theta_max 25.999
_diffrn_reflns_theta_min 2.060
_exptl_absorpt_coefficient_mu 0.362
_exptl_absorpt_correction_T_max 0.914
_exptl_absorpt_correction_T_min 0.717
_exptl_absorpt_correction_type empirical
_exptl_absorpt_process_details
;
absoprtion correction based on 7587 reflections(SADABS);Rint 0.1022 before
correction and 0.0328 after.
;
_exptl_crystal_colour colourless
_exptl_crystal_density_diffrn 1.446
_exptl_crystal_description block
_exptl_crystal_F_000 792
_exptl_crystal_size_max 0.48
_exptl_crystal_size_mid 0.37
_exptl_crystal_size_min 0.25
_refine_diff_density_max 0.706
_refine_diff_density_min -0.259
_refine_diff_density_rms 0.063
_refine_ls_extinction_method none
_refine_ls_goodness_of_fit_ref 1.038
_refine_ls_hydrogen_treatment constr
_refine_ls_matrix_type full
_refine_ls_number_parameters 228
_refine_ls_number_reflns 3445
_refine_ls_number_restraints 0
_refine_ls_restrained_S_all 1.038
_refine_ls_R_factor_all 0.0515
_refine_ls_R_factor_gt 0.0433
_refine_ls_shift/su_max 0.000
_refine_ls_shift/su_mean 0.000
_refine_ls_structure_factor_coef Fsqd
_refine_ls_weighting_details 'w=1/[\s^2^(Fo^2^)+(0.0593P)^2^+0.4928P] where P=(Fo^2^+2Fc^2^)/3'
_refine_ls_weighting_scheme calc
_refine_ls_wR_factor_gt 0.1040
_refine_ls_wR_factor_ref 0.1081
_reflns_Friedel_coverage 0.000
_reflns_number_gt 2945
_reflns_number_total 3445
_reflns_threshold_expression 'I > 2\s(I)'
_cod_data_source_file d1cc02587b2.cif
_cod_data_source_block 18064
_cod_depositor_comments 'Adding full bibliography for 7128595--7128600.cif.'
_cod_original_sg_symbol_H-M 'P 21/n'
_cod_database_code 7128599
_shelx_shelxl_version_number 2018/3
_shelx_space_group_comment
; 
The symmetry employed for this shelxl refinement is uniquely defined 
by the following loop, which should always be used as a source of 
symmetry information in preference to the above space-group names. 
They are only intended as comments. 
;

loop_
_space_group_symop_operation_xyz
'x, y, z'
'-x+1/2, y+1/2, -z+1/2'
'-x, -y, -z'
'x-1/2, -y-1/2, z-1/2'

loop_
_atom_site_label
_atom_site_type_symbol
_atom_site_fract_x
_atom_site_fract_y
_atom_site_fract_z
_atom_site_U_iso_or_equiv
_atom_site_adp_type
_atom_site_occupancy
_atom_site_site_symmetry_order
_atom_site_calc_flag
_atom_site_refinement_flags_posn
_atom_site_refinement_flags_adp
_atom_site_refinement_flags_occupancy
_atom_site_disorder_assembly
_atom_site_disorder_group
Cl1 Cl 0.53934(5) 0.20179(7) -0.08686(4) 0.04496(19) Uani 1 1 d . . . . .
F1 F 0.31734(11) 0.71341(12) 0.29803(7) 0.0328(3) Uani 1 1 d . . . . .
S1 S -0.02081(4) 0.61828(5) 0.15992(3) 0.02120(14) Uani 1 1 d . . . . .
O1 O -0.07397(12) 0.68581(16) 0.22124(8) 0.0284(3) Uani 1 1 d . . . . .
O2 O -0.02790(12) 0.68759(15) 0.08643(8) 0.0254(3) Uani 1 1 d . . . . .
N1 N 0.19032(14) 0.53959(17) 0.13830(9) 0.0203(3) Uani 1 1 d . . . . .
N2 N 0.12758(14) 0.60237(17) 0.19476(9) 0.0214(4) Uani 1 1 d . . . . .
C1 C 0.15642(17) 0.5458(2) 0.27445(10) 0.0239(4) Uani 1 1 d . . . . .
H1A H 0.132963 0.442190 0.275849 0.029 Uiso 1 1 calc R U . . .
H1B H 0.110269 0.600423 0.309749 0.029 Uiso 1 1 calc R U . . .
C2 C 0.29214(18) 0.5624(2) 0.30001(11) 0.0245(4) Uani 1 1 d . . . . .
C3 C 0.36365(17) 0.4905(2) 0.24266(11) 0.0244(4) Uani 1 1 d . . . . .
H3A H 0.442680 0.541832 0.243522 0.029 Uiso 1 1 calc R U . . .
H3B H 0.382046 0.389228 0.259490 0.029 Uiso 1 1 calc R U . . .
C4 C 0.29778(16) 0.4891(2) 0.16082(11) 0.0201(4) Uani 1 1 d . . . . .
C5 C 0.35918(17) 0.4189(2) 0.09975(11) 0.0213(4) Uani 1 1 d . . . . .
C6 C 0.48300(18) 0.3856(2) 0.11211(12) 0.0293(5) Uani 1 1 d . . . . .
H6 H 0.530251 0.408826 0.160640 0.035 Uiso 1 1 calc R U . . .
C7 C 0.53919(19) 0.3194(3) 0.05535(13) 0.0338(5) Uani 1 1 d . . . . .
H7 H 0.624232 0.297445 0.064440 0.041 Uiso 1 1 calc R U . . .
C8 C 0.46963(19) 0.2857(2) -0.01468(12) 0.0291(5) Uani 1 1 d . . . . .
C9 C 0.34630(19) 0.3164(2) -0.02881(12) 0.0302(5) Uani 1 1 d . . . . .
H9 H 0.299520 0.292341 -0.077378 0.036 Uiso 1 1 calc R U . . .
C10 C 0.29152(18) 0.3823(2) 0.02842(11) 0.0265(4) Uani 1 1 d . . . . .
H10 H 0.206288 0.403157 0.019090 0.032 Uiso 1 1 calc R U . . .
C11 C 0.3290(2) 0.5107(3) 0.38207(12) 0.0334(5) Uani 1 1 d . . . . .
H11A H 0.417453 0.523939 0.396959 0.050 Uiso 1 1 calc R U . . .
H11B H 0.308562 0.407635 0.385574 0.050 Uiso 1 1 calc R U . . .
H11C H 0.285000 0.566783 0.417138 0.050 Uiso 1 1 calc R U . . .
C12 C -0.07824(16) 0.4411(2) 0.14697(11) 0.0215(4) Uani 1 1 d . . . . .
C13 C -0.12515(18) 0.3728(2) 0.20732(12) 0.0282(5) Uani 1 1 d . . . . .
H13 H -0.128744 0.422675 0.254741 0.034 Uiso 1 1 calc R U . . .
C14 C -0.16653(19) 0.2318(2) 0.19788(13) 0.0310(5) Uani 1 1 d . . . . .
H14 H -0.198697 0.184863 0.239162 0.037 Uiso 1 1 calc R U . . .
C15 C -0.16190(17) 0.1573(2) 0.12875(12) 0.0268(4) Uani 1 1 d . . . . .
C16 C -0.11378(18) 0.2279(2) 0.06938(12) 0.0275(5) Uani 1 1 d . . . . .
H16 H -0.109732 0.178312 0.021948 0.033 Uiso 1 1 calc R U . . .
C17 C -0.07187(18) 0.3686(2) 0.07802(11) 0.0241(4) Uani 1 1 d . . . . .
H17 H -0.038879 0.415413 0.037006 0.029 Uiso 1 1 calc R U . . .
C18 C -0.2089(2) 0.0043(2) 0.11771(15) 0.0401(6) Uani 1 1 d . . . . .
H18A H -0.188142 -0.049826 0.166351 0.060 Uiso 1 1 calc R U . . .
H18B H -0.171074 -0.042893 0.076607 0.060 Uiso 1 1 calc R U . . .
H18C H -0.298098 0.005866 0.103001 0.060 Uiso 1 1 calc R U . . .

loop_
_atom_site_aniso_label
_atom_site_aniso_U_11
_atom_site_aniso_U_22
_atom_site_aniso_U_33
_atom_site_aniso_U_23
_atom_site_aniso_U_13
_atom_site_aniso_U_12
Cl1 0.0386(3) 0.0540(4) 0.0458(4) -0.0183(3) 0.0182(3) 0.0048(3)
F1 0.0338(7) 0.0244(6) 0.0388(7) -0.0047(5) 0.0010(5) -0.0028(5)
S1 0.0184(2) 0.0241(3) 0.0210(3) -0.00240(18) 0.00268(18) 0.00212(18)
O1 0.0227(7) 0.0349(8) 0.0281(8) -0.0084(6) 0.0053(6) 0.0036(6)
O2 0.0246(7) 0.0258(8) 0.0249(7) 0.0015(6) 0.0006(6) 0.0031(6)
N1 0.0198(8) 0.0219(8) 0.0197(8) 0.0000(6) 0.0049(6) 0.0005(7)
N2 0.0211(8) 0.0269(9) 0.0164(8) -0.0013(6) 0.0031(6) 0.0014(7)
C1 0.0241(10) 0.0291(11) 0.0188(10) 0.0008(8) 0.0037(8) 0.0006(8)
C2 0.0259(10) 0.0247(10) 0.0221(10) -0.0010(8) 0.0004(8) -0.0018(8)
C3 0.0204(10) 0.0284(10) 0.0234(10) -0.0006(8) -0.0003(8) 0.0011(8)
C4 0.0192(9) 0.0201(9) 0.0212(10) 0.0011(7) 0.0030(7) -0.0018(7)
C5 0.0200(9) 0.0218(10) 0.0224(10) 0.0025(7) 0.0039(7) -0.0002(7)
C6 0.0225(10) 0.0399(12) 0.0248(10) -0.0001(9) 0.0010(8) 0.0032(9)
C7 0.0216(10) 0.0447(14) 0.0355(12) -0.0015(10) 0.0051(9) 0.0094(9)
C8 0.0295(11) 0.0275(11) 0.0326(12) -0.0037(9) 0.0118(9) 0.0025(9)
C9 0.0284(11) 0.0363(12) 0.0255(11) -0.0061(9) 0.0028(8) 0.0011(9)
C10 0.0215(10) 0.0306(11) 0.0270(11) -0.0020(8) 0.0020(8) 0.0030(8)
C11 0.0306(11) 0.0458(13) 0.0222(11) 0.0014(9) -0.0009(9) 0.0020(10)
C12 0.0160(9) 0.0262(10) 0.0217(10) 0.0001(8) 0.0009(7) 0.0010(8)
C13 0.0247(10) 0.0378(12) 0.0229(10) -0.0015(9) 0.0064(8) 0.0002(9)
C14 0.0264(11) 0.0386(12) 0.0297(11) 0.0057(9) 0.0095(9) -0.0037(9)
C15 0.0190(10) 0.0288(11) 0.0321(11) 0.0018(8) 0.0026(8) -0.0004(8)
C16 0.0261(10) 0.0305(11) 0.0251(11) -0.0034(8) 0.0013(8) 0.0003(9)
C17 0.0241(10) 0.0274(11) 0.0216(10) 0.0011(8) 0.0054(8) 0.0003(8)
C18 0.0379(13) 0.0323(13) 0.0512(15) 0.0003(10) 0.0099(11) -0.0070(10)

loop_
_atom_type_symbol
_atom_type_description
_atom_type_scat_dispersion_real
_atom_type_scat_dispersion_imag
_atom_type_scat_source
C C 0.0033 0.0016 'International Tables Vol C Tables 4.2.6.8 and 6.1.1.4'
H H 0.0000 0.0000 'International Tables Vol C Tables 4.2.6.8 and 6.1.1.4'
N N 0.0061 0.0033 'International Tables Vol C Tables 4.2.6.8 and 6.1.1.4'
O O 0.0106 0.0060 'International Tables Vol C Tables 4.2.6.8 and 6.1.1.4'
F F 0.0171 0.0103 'International Tables Vol C Tables 4.2.6.8 and 6.1.1.4'
S S 0.1246 0.1234 'International Tables Vol C Tables 4.2.6.8 and 6.1.1.4'
Cl Cl 0.1484 0.1585 'International Tables Vol C Tables 4.2.6.8 and 6.1.1.4'

loop_
_geom_angle_atom_site_label_1
_geom_angle_atom_site_label_2
_geom_angle_atom_site_label_3
_geom_angle
_geom_angle_site_symmetry_1
_geom_angle_site_symmetry_3
_geom_angle_publ_flag
O2 S1 O1 119.97(9) . . ?
O2 S1 N2 106.85(8) . . ?
O1 S1 N2 104.70(8) . . ?
O2 S1 C12 109.34(9) . . ?
O1 S1 C12 108.73(9) . . ?
N2 S1 C12 106.38(8) . . ?
C4 N1 N2 117.61(15) . . ?
N1 N2 C1 116.80(15) . . ?
N1 N2 S1 109.81(11) . . ?
C1 N2 S1 116.12(12) . . ?
N2 C1 C2 108.16(15) . . ?
N2 C1 H1A 110.1 . . ?
C2 C1 H1A 110.1 . . ?
N2 C1 H1B 110.1 . . ?
C2 C1 H1B 110.1 . . ?
H1A C1 H1B 108.4 . . ?
F1 C2 C11 107.86(16) . . ?
F1 C2 C1 106.40(15) . . ?
C11 C2 C1 111.61(16) . . ?
F1 C2 C3 106.93(15) . . ?
C11 C2 C3 113.08(17) . . ?
C1 C2 C3 110.58(15) . . ?
C4 C3 C2 113.73(16) . . ?
C4 C3 H3A 108.8 . . ?
C2 C3 H3A 108.8 . . ?
C4 C3 H3B 108.8 . . ?
C2 C3 H3B 108.8 . . ?
H3A C3 H3B 107.7 . . ?
N1 C4 C5 115.87(17) . . ?
N1 C4 C3 125.87(17) . . ?
C5 C4 C3 118.22(16) . . ?
C6 C5 C10 118.24(18) . . ?
C6 C5 C4 121.72(17) . . ?
C10 C5 C4 120.03(17) . . ?
C7 C6 C5 121.39(19) . . ?
C7 C6 H6 119.3 . . ?
C5 C6 H6 119.3 . . ?
C8 C7 C6 118.77(19) . . ?
C8 C7 H7 120.6 . . ?
C6 C7 H7 120.6 . . ?
C9 C8 C7 121.42(19) . . ?
C9 C8 Cl1 119.30(17) . . ?
C7 C8 Cl1 119.28(16) . . ?
C8 C9 C10 119.12(19) . . ?
C8 C9 H9 120.4 . . ?
C10 C9 H9 120.4 . . ?
C9 C10 C5 121.04(19) . . ?
C9 C10 H10 119.5 . . ?
C5 C10 H10 119.5 . . ?
C2 C11 H11A 109.5 . . ?
C2 C11 H11B 109.5 . . ?
H11A C11 H11B 109.5 . . ?
C2 C11 H11C 109.5 . . ?
H11A C11 H11C 109.5 . . ?
H11B C11 H11C 109.5 . . ?
C17 C12 C13 120.57(18) . . ?
C17 C12 S1 119.87(15) . . ?
C13 C12 S1 119.50(15) . . ?
C14 C13 C12 119.38(19) . . ?
C14 C13 H13 120.3 . . ?
C12 C13 H13 120.3 . . ?
C13 C14 C15 121.00(19) . . ?
C13 C14 H14 119.5 . . ?
C15 C14 H14 119.5 . . ?
C16 C15 C14 118.44(19) . . ?
C16 C15 C18 120.39(19) . . ?
C14 C15 C18 121.16(19) . . ?
C17 C16 C15 121.23(19) . . ?
C17 C16 H16 119.4 . . ?
C15 C16 H16 119.4 . . ?
C16 C17 C12 119.38(18) . . ?
C16 C17 H17 120.3 . . ?
C12 C17 H17 120.3 . . ?
C15 C18 H18A 109.5 . . ?
C15 C18 H18B 109.5 . . ?
H18A C18 H18B 109.5 . . ?
C15 C18 H18C 109.5 . . ?
H18A C18 H18C 109.5 . . ?
H18B C18 H18C 109.5 . . ?

loop_
_geom_bond_atom_site_label_1
_geom_bond_atom_site_label_2
_geom_bond_distance
_geom_bond_site_symmetry_2
_geom_bond_publ_flag
Cl1 C8 1.745(2) . ?
F1 C2 1.420(2) . ?
S1 O2 1.4210(14) . ?
S1 O1 1.4315(14) . ?
S1 N2 1.6671(17) . ?
S1 C12 1.754(2) . ?
N1 C4 1.281(2) . ?
N1 N2 1.405(2) . ?
N2 C1 1.472(2) . ?
C1 C2 1.506(3) . ?
C1 H1A 0.9900 . ?
C1 H1B 0.9900 . ?
C2 C11 1.504(3) . ?
C2 C3 1.511(3) . ?
C3 C4 1.502(3) . ?
C3 H3A 0.9900 . ?
C3 H3B 0.9900 . ?
C4 C5 1.488(3) . ?
C5 C6 1.386(3) . ?
C5 C10 1.394(3) . ?
C6 C7 1.381(3) . ?
C6 H6 0.9500 . ?
C7 C8 1.378(3) . ?
C7 H7 0.9500 . ?
C8 C9 1.376(3) . ?
C9 C10 1.378(3) . ?
C9 H9 0.9500 . ?
C10 H10 0.9500 . ?
C11 H11A 0.9800 . ?
C11 H11B 0.9800 . ?
C11 H11C 0.9800 . ?
C12 C17 1.383(3) . ?
C12 C13 1.387(3) . ?
C13 C14 1.379(3) . ?
C13 H13 0.9500 . ?
C14 C15 1.392(3) . ?
C14 H14 0.9500 . ?
C15 C16 1.389(3) . ?
C15 C18 1.505(3) . ?
C16 C17 1.377(3) . ?
C16 H16 0.9500 . ?
C17 H17 0.9500 . ?
C18 H18A 0.9800 . ?
C18 H18B 0.9800 . ?
C18 H18C 0.9800 . ?

loop_
_geom_torsion_atom_site_label_1
_geom_torsion_atom_site_label_2
_geom_torsion_atom_site_label_3
_geom_torsion_atom_site_label_4
_geom_torsion
_geom_torsion_site_symmetry_1
_geom_torsion_site_symmetry_2
_geom_torsion_site_symmetry_3
_geom_torsion_site_symmetry_4
_geom_torsion_publ_flag
C4 N1 N2 C1 -29.3(2) . . . . ?
C4 N1 N2 S1 -164.20(14) . . . . ?
O2 S1 N2 N1 -50.46(14) . . . . ?
O1 S1 N2 N1 -178.71(12) . . . . ?
C12 S1 N2 N1 66.25(13) . . . . ?
O2 S1 N2 C1 174.26(13) . . . . ?
O1 S1 N2 C1 46.01(16) . . . . ?
C12 S1 N2 C1 -69.02(15) . . . . ?
N1 N2 C1 C2 57.1(2) . . . . ?
S1 N2 C1 C2 -170.81(13) . . . . ?
N2 C1 C2 F1 61.01(19) . . . . ?
N2 C1 C2 C11 178.43(17) . . . . ?
N2 C1 C2 C3 -54.8(2) . . . . ?
F1 C2 C3 C4 -85.92(19) . . . . ?
C11 C2 C3 C4 155.51(17) . . . . ?
C1 C2 C3 C4 29.5(2) . . . . ?
N2 N1 C4 C5 177.93(15) . . . . ?
N2 N1 C4 C3 0.1(3) . . . . ?
C2 C3 C4 N1 -1.3(3) . . . . ?
C2 C3 C4 C5 -179.15(16) . . . . ?
N1 C4 C5 C6 167.09(18) . . . . ?
C3 C4 C5 C6 -14.9(3) . . . . ?
N1 C4 C5 C10 -14.2(3) . . . . ?
C3 C4 C5 C10 163.83(18) . . . . ?
C10 C5 C6 C7 0.7(3) . . . . ?
C4 C5 C6 C7 179.5(2) . . . . ?
C5 C6 C7 C8 -0.3(3) . . . . ?
C6 C7 C8 C9 -0.2(3) . . . . ?
C6 C7 C8 Cl1 -179.90(17) . . . . ?
C7 C8 C9 C10 0.1(3) . . . . ?
Cl1 C8 C9 C10 179.83(16) . . . . ?
C8 C9 C10 C5 0.4(3) . . . . ?
C6 C5 C10 C9 -0.8(3) . . . . ?
C4 C5 C10 C9 -179.54(19) . . . . ?
O2 S1 C12 C17 27.67(18) . . . . ?
O1 S1 C12 C17 160.36(15) . . . . ?
N2 S1 C12 C17 -87.37(16) . . . . ?
O2 S1 C12 C13 -154.95(15) . . . . ?
O1 S1 C12 C13 -22.25(18) . . . . ?
N2 S1 C12 C13 90.02(16) . . . . ?
C17 C12 C13 C14 -0.5(3) . . . . ?
S1 C12 C13 C14 -177.89(16) . . . . ?
C12 C13 C14 C15 0.0(3) . . . . ?
C13 C14 C15 C16 0.4(3) . . . . ?
C13 C14 C15 C18 -179.0(2) . . . . ?
C14 C15 C16 C17 -0.2(3) . . . . ?
C18 C15 C16 C17 179.1(2) . . . . ?
C15 C16 C17 C12 -0.3(3) . . . . ?
C13 C12 C17 C16 0.7(3) . . . . ?
S1 C12 C17 C16 178.02(15) . . . . ?
